data_2211257
loop_
_publ_author_name
'Zhang, Qiao-Zhen'
'Zhao, Yan-Li'
'Chen, Xin'
'Yu, Ming'

_publ_section_title (<i>E</i>)-<i>N</i>'-[3-Ethoxy-4-(4-nitrobenzyloxy)benzylidene]isonicotinohydrazide
_journal_coeditor_code AT2148
_journal_issue 12
_journal_name_full 'Acta Crystallographica Section E'
_journal_page_first o5432
_journal_page_last o5433
_journal_paper_doi 10.1107/S1600536806046113
_journal_volume 62
_journal_year 2006
_chemical_formula_iupac 'C22 H20 N4 O5'
_chemical_formula_moiety 'C22 H20 N4 O5'
_chemical_formula_sum 'C22 H20 N4 O5'
_chemical_formula_weight 420.42
_chemical_name_systematic
;
(E)-N'-[3-Ethoxy-4-(4-nitrobenzyloxy)benzylidene]isonicotinohydrazide
;
_space_group_IT_number 14
_symmetry_cell_setting monoclinic
_symmetry_space_group_name_Hall '-P 2ybc'
_symmetry_space_group_name_H-M 'P 1 21/c 1'
_atom_sites_solution_hydrogens geom
_atom_sites_solution_primary direct
_atom_sites_solution_secondary difmap
_audit_creation_method SHELXL97
_cell_angle_alpha 90.00
_cell_angle_beta 103.82(3)
_cell_angle_gamma 90.00
_cell_formula_units_Z 4
_cell_length_a 12.454(3)
_cell_length_b 11.163(2)
_cell_length_c 14.923(3)
_cell_measurement_reflns_used 2754
_cell_measurement_temperature 294(2)
_cell_measurement_theta_max 23.52
_cell_measurement_theta_min 2.35
_cell_volume 2014.6(8)
_computing_cell_refinement 'SAINT (Bruker, 1999)'
_computing_data_collection 'SMART (Bruker, 1999)'
_computing_data_reduction SAINT
_computing_molecular_graphics 'SHELXTL (Sheldrick, 1997b)'
_computing_publication_material SHELXTL
_computing_structure_refinement 'SHELXL97 (Sheldrick, 1997a)'
_computing_structure_solution 'SHELXS97 (Sheldrick, 1997a)'
_diffrn_ambient_temperature 294(2)
_diffrn_measured_fraction_theta_full 0.997
_diffrn_measured_fraction_theta_max 0.997
_diffrn_measurement_device_type 'Bruker SMART APEX CCD area-detector'
_diffrn_measurement_method '\f and \w'
_diffrn_radiation_monochromator graphite
_diffrn_radiation_source 'fine-focus sealed tube'
_diffrn_radiation_type MoK\a
_diffrn_radiation_wavelength 0.71073
_diffrn_reflns_av_R_equivalents 0.0447
_diffrn_reflns_av_sigmaI/netI 0.0368
_diffrn_reflns_limit_h_max 10
_diffrn_reflns_limit_h_min -14
_diffrn_reflns_limit_k_max 12
_diffrn_reflns_limit_k_min -13
_diffrn_reflns_limit_l_max 17
_diffrn_reflns_limit_l_min -17
_diffrn_reflns_number 11991
_diffrn_reflns_theta_full 25.02
_diffrn_reflns_theta_max 25.02
_diffrn_reflns_theta_min 1.68
_diffrn_standards_number 0
_exptl_absorpt_coefficient_mu 0.101
_exptl_absorpt_correction_T_max 0.990
_exptl_absorpt_correction_T_min 0.968
_exptl_absorpt_correction_type multi-scan
_exptl_absorpt_process_details '(SADABS; Sheldrick, 1996)'
_exptl_crystal_colour yellow
_exptl_crystal_density_diffrn 1.386
_exptl_crystal_density_method 'not measured'
_exptl_crystal_description block
_exptl_crystal_F_000 880
_exptl_crystal_size_max 0.16
_exptl_crystal_size_mid 0.14
_exptl_crystal_size_min 0.10
_refine_diff_density_max 0.144
_refine_diff_density_min -0.190
_refine_ls_extinction_method none
_refine_ls_goodness_of_fit_ref 1.083
_refine_ls_hydrogen_treatment constr
_refine_ls_matrix_type full
_refine_ls_number_parameters 308
_refine_ls_number_reflns 3546
_refine_ls_number_restraints 6
_refine_ls_restrained_S_all 1.109
_refine_ls_R_factor_all 0.0857
_refine_ls_R_factor_gt 0.0571
_refine_ls_shift/su_max 0.000
_refine_ls_shift/su_mean 0.000
_refine_ls_structure_factor_coef Fsqd
_refine_ls_weighting_details 'calc w = 1/[\s^2^(Fo^2^)+(0.09P)^2^] where P=(Fo^2^+2Fc^2^)/3'
_refine_ls_weighting_scheme calc
_refine_ls_wR_factor_gt 0.1429
_refine_ls_wR_factor_ref 0.1614
_reflns_number_gt 2525
_reflns_number_total 3546
_reflns_threshold_expression I>2\s(I)
_cod_data_source_file at2148.cif
_cod_data_source_block I
_cod_original_sg_symbol_H-M 'P 21/c'
_cod_database_code 2211257
_cod_database_fobs_code 2211257

loop_
_symmetry_equiv_pos_as_xyz
'x, y, z'
'-x, y+1/2, -z+1/2'
'-x, -y, -z'
'x, -y-1/2, z-1/2'

loop_
_atom_site_type_symbol
_atom_site_label
_atom_site_fract_x
_atom_site_fract_y
_atom_site_fract_z
_atom_site_U_iso_or_equiv
_atom_site_adp_type
_atom_site_calc_flag
_atom_site_refinement_flags
_atom_site_occupancy
_atom_site_disorder_assembly
_atom_site_disorder_group
O O1 0.3516(2) 1.31682(19) 0.51760(14) 0.1051(7) Uani d . 1 . .
O O2 0.4033(2) 1.1568(2) 0.45983(13) 0.0998(7) Uani d . 1 . .
O O3 0.36587(14) 0.84937(15) 0.83433(10) 0.0674(5) Uani d . 1 . .
O O5 0.04552(17) 0.23123(16) 0.98289(10) 0.0844(6) Uani d . 1 . .
N N1 0.38428(19) 1.2135(2) 0.52461(15) 0.0745(6) Uani d . 1 . .
N N2 0.13489(15) 0.44929(16) 1.02760(12) 0.0549(5) Uani d . 1 . .
N N3 0.09089(15) 0.38107(15) 1.08787(12) 0.0524(5) Uani d . 1 . .
H H3 0.0910 0.4073 1.1421 0.063 Uiso calc R 1 . .
N N4 -0.07039(17) 0.04034(17) 1.24635(13) 0.0624(5) Uani d . 1 . .
C C1 0.3657(2) 1.1462(2) 0.76442(16) 0.0672(7) Uani d . 1 . .
H H1A 0.3379 1.1815 0.8107 0.081 Uiso calc R 1 . .
C C2 0.3590(2) 1.2072(2) 0.68225(17) 0.0699(7) Uani d . 1 . .
H H2A 0.3271 1.2830 0.6732 0.084 Uiso calc R 1 . .
C C3 0.40025(19) 1.1537(2) 0.61445(14) 0.0564(6) Uani d . 1 . .
C C4 0.4510(2) 1.0439(2) 0.62733(16) 0.0624(6) Uani d . 1 . .
H H4A 0.4806 1.0100 0.5816 0.075 Uiso calc R 1 . .
C C5 0.45729(19) 0.9848(2) 0.70954(15) 0.0615(6) Uani d . 1 . .
H H5A 0.4919 0.9105 0.7191 0.074 Uiso calc R 1 . .
C C6 0.41308(18) 1.03369(19) 0.77842(14) 0.0536(6) Uani d . 1 . .
C C7 0.4110(2) 0.9642(2) 0.86410(14) 0.0608(6) Uani d . 1 . .
H H7A 0.4851 0.9560 0.9029 0.073 Uiso calc R 1 . .
H H7B 0.3654 1.0047 0.8991 0.073 Uiso calc R 1 . .
C C8 0.32823(18) 0.77871(19) 0.89525(14) 0.0518(6) Uani d . 1 A .
C C9 0.2673(2) 0.6772(2) 0.85580(15) 0.0624(6) Uani d D 1 . .
C C10 0.22227(18) 0.6017(2) 0.90926(15) 0.0584(6) Uani d . 1 A .
H H10A 0.1822 0.5352 0.8825 0.070 Uiso calc R 1 . .
C C11 0.23581(17) 0.62348(18) 1.00348(14) 0.0500(5) Uani d . 1 . .
C C12 0.29787(19) 0.7212(2) 1.04240(15) 0.0572(6) Uani d . 1 A .
H H12A 0.3089 0.7357 1.1053 0.069 Uiso calc R 1 . .
C C13 0.34409(19) 0.7983(2) 0.98859(14) 0.0578(6) Uani d . 1 . .
H H13A 0.3860 0.8634 1.0159 0.069 Uiso calc R 1 A .
O O4 0.2768(3) 0.6409(3) 0.7714(3) 0.0489(10) Uani d PD 0.50 A 1
C C14 0.2245(5) 0.5327(5) 0.7342(3) 0.0483(12) Uani d PD 0.50 A 1
H H14A 0.1476 0.5325 0.7374 0.058 Uiso calc PR 0.50 A 1
H H14B 0.2612 0.4643 0.7684 0.058 Uiso calc PR 0.50 A 1
C C15 0.2329(7) 0.5269(7) 0.6347(3) 0.072(2) Uani d PD 0.50 A 1
H H15A 0.1993 0.4543 0.6069 0.109 Uiso calc PR 0.50 A 1
H H15B 0.3093 0.5283 0.6326 0.109 Uiso calc PR 0.50 A 1
H H15C 0.1954 0.5945 0.6015 0.109 Uiso calc PR 0.50 A 1
O O4' 0.2371(4) 0.6926(4) 0.7546(2) 0.0606(11) Uani d PD 0.50 A 2
C C14' 0.1698(4) 0.6012(5) 0.7002(3) 0.0670(13) Uani d PD 0.50 A 2
H H14C 0.1333 0.6337 0.6404 0.080 Uiso calc PR 0.50 A 2
H H14D 0.1132 0.5755 0.7308 0.080 Uiso calc PR 0.50 A 2
C C15' 0.2376(6) 0.4989(7) 0.6879(7) 0.094(3) Uani d P 0.50 A 2
H H15D 0.1919 0.4395 0.6506 0.141 Uiso calc PR 0.50 A 2
H H15E 0.2718 0.4652 0.7470 0.141 Uiso calc PR 0.50 A 2
H H15F 0.2937 0.5245 0.6578 0.141 Uiso calc PR 0.50 A 2
C C16 0.18583(17) 0.5445(2) 1.06077(15) 0.0533(6) Uani d . 1 A .
H H16A 0.1914 0.5641 1.1223 0.064 Uiso calc R 1 . .
C C17 0.04781(19) 0.2723(2) 1.05941(14) 0.0542(6) Uani d . 1 . .
C C18 0.00456(18) 0.19895(17) 1.12807(13) 0.0498(5) Uani d . 1 . .
C C19 -0.05697(19) 0.0979(2) 1.09540(14) 0.0579(6) Uani d . 1 . .
H H19A -0.0742 0.0805 1.0326 0.070 Uiso calc R 1 . .
C C20 -0.09259(19) 0.0232(2) 1.15555(15) 0.0613(6) Uani d . 1 . .
H H20A -0.1347 -0.0432 1.1314 0.074 Uiso calc R 1 . .
C C21 -0.0106(2) 0.1383(2) 1.27792(16) 0.0683(7) Uani d . 1 . .
H H21A 0.0061 0.1529 1.3411 0.082 Uiso calc R 1 . .
C C22 0.0276(2) 0.2186(2) 1.22249(14) 0.0625(7) Uani d . 1 . .
H H22A 0.0685 0.2852 1.2482 0.075 Uiso calc R 1 . .

loop_
_atom_site_aniso_label
_atom_site_aniso_U_11
_atom_site_aniso_U_22
_atom_site_aniso_U_33
_atom_site_aniso_U_12
_atom_site_aniso_U_13
_atom_site_aniso_U_23
O1 0.154(2) 0.0676(14) 0.0978(14) 0.0081(13) 0.0379(13) 0.0254(12)
O2 0.143(2) 0.0974(16) 0.0721(12) 0.0017(13) 0.0514(13) 0.0101(11)
O3 0.0914(13) 0.0615(10) 0.0581(9) -0.0303(9) 0.0349(9) -0.0131(8)
O5 0.1414(18) 0.0662(12) 0.0536(10) -0.0169(11) 0.0388(10) -0.0034(8)
N1 0.0923(17) 0.0643(15) 0.0712(14) -0.0113(12) 0.0279(12) 0.0088(12)
N2 0.0610(12) 0.0495(11) 0.0595(11) 0.0049(9) 0.0249(9) 0.0114(9)
N3 0.0649(12) 0.0460(11) 0.0515(10) 0.0026(8) 0.0245(9) 0.0064(8)
N4 0.0829(14) 0.0485(12) 0.0621(12) 0.0036(10) 0.0296(10) 0.0064(9)
C1 0.096(2) 0.0516(15) 0.0595(14) -0.0029(12) 0.0296(13) -0.0094(11)
C2 0.098(2) 0.0425(14) 0.0720(16) -0.0026(12) 0.0260(14) -0.0027(11)
C3 0.0665(15) 0.0499(13) 0.0556(13) -0.0137(11) 0.0202(11) -0.0005(10)
C4 0.0676(15) 0.0630(15) 0.0637(14) -0.0023(12) 0.0300(12) -0.0027(12)
C5 0.0672(15) 0.0581(15) 0.0616(14) 0.0052(11) 0.0202(12) 0.0032(11)
C6 0.0572(14) 0.0517(13) 0.0506(12) -0.0127(10) 0.0104(10) -0.0054(10)
C7 0.0761(16) 0.0505(13) 0.0546(13) -0.0121(11) 0.0130(12) -0.0054(10)
C8 0.0547(14) 0.0522(13) 0.0534(13) -0.0064(9) 0.0225(10) -0.0031(10)
C9 0.0672(16) 0.0715(16) 0.0578(13) -0.0222(12) 0.0331(12) -0.0191(12)
C10 0.0600(14) 0.0570(14) 0.0662(14) -0.0158(11) 0.0310(12) -0.0160(11)
C11 0.0495(13) 0.0454(12) 0.0578(13) 0.0072(9) 0.0182(10) 0.0050(10)
C12 0.0690(16) 0.0552(14) 0.0472(12) -0.0012(11) 0.0133(11) 0.0028(10)
C13 0.0685(16) 0.0525(14) 0.0519(13) -0.0083(11) 0.0137(11) -0.0049(10)
O4 0.061(3) 0.041(2) 0.048(2) -0.0033(16) 0.0196(17) 0.0009(16)
C14 0.062(3) 0.031(3) 0.054(3) -0.006(3) 0.016(3) -0.002(2)
C15 0.102(5) 0.064(4) 0.051(4) -0.021(3) 0.018(3) -0.007(3)
O4' 0.083(3) 0.059(3) 0.044(2) -0.022(2) 0.024(2) -0.0121(19)
C14' 0.075(4) 0.068(4) 0.061(3) -0.012(3) 0.022(3) -0.006(3)
C15' 0.070(4) 0.050(5) 0.160(11) 0.001(3) 0.023(7) -0.028(6)
C16 0.0555(13) 0.0508(13) 0.0567(13) 0.0068(10) 0.0196(11) 0.0084(10)
C17 0.0702(16) 0.0469(13) 0.0466(12) 0.0050(10) 0.0163(11) 0.0062(10)
C18 0.0630(14) 0.0408(12) 0.0469(12) 0.0079(9) 0.0159(10) 0.0064(9)
C19 0.0654(15) 0.0576(14) 0.0470(12) 0.0002(11) 0.0062(11) 0.0044(10)
C20 0.0688(16) 0.0537(14) 0.0609(14) -0.0051(11) 0.0145(12) 0.0064(11)
C21 0.106(2) 0.0544(15) 0.0510(13) 0.0023(13) 0.0317(13) -0.0012(11)
C22 0.0968(19) 0.0430(13) 0.0524(13) -0.0035(11) 0.0267(13) -0.0036(10)

loop_
_atom_type_symbol
_atom_type_description
_atom_type_scat_dispersion_real
_atom_type_scat_dispersion_imag
_atom_type_scat_source
C C 0.0033 0.0016 'International Tables Vol C Tables 4.2.6.8 and 6.1.1.4'
H H 0.0000 0.0000 'International Tables Vol C Tables 4.2.6.8 and 6.1.1.4'
N N 0.0061 0.0033 'International Tables Vol C Tables 4.2.6.8 and 6.1.1.4'
O O 0.0106 0.0060 'International Tables Vol C Tables 4.2.6.8 and 6.1.1.4'

loop_
_geom_angle_atom_site_label_1
_geom_angle_atom_site_label_2
_geom_angle_atom_site_label_3
_geom_angle
C8 O3 C7 118.87(16)
O1 N1 O2 123.0(2)
O1 N1 C3 118.6(2)
O2 N1 C3 118.4(2)
C16 N2 N3 116.27(18)
C17 N3 N2 118.51(17)
C17 N3 H3 120.7
N2 N3 H3 120.7
C20 N4 C21 115.91(19)
C6 C1 C2 120.8(2)
C6 C1 H1A 119.6
C2 C1 H1A 119.6
C3 C2 C1 118.9(2)
C3 C2 H2A 120.6
C1 C2 H2A 120.6
C4 C3 C2 121.7(2)
C4 C3 N1 119.5(2)
C2 C3 N1 118.8(2)
C3 C4 C5 118.6(2)
C3 C4 H4A 120.7
C5 C4 H4A 120.7
C4 C5 C6 121.5(2)
C4 C5 H5A 119.2
C6 C5 H5A 119.2
C1 C6 C5 118.4(2)
C1 C6 C7 120.3(2)
C5 C6 C7 121.2(2)
O3 C7 C6 106.55(16)
O3 C7 H7A 110.4
C6 C7 H7A 110.4
O3 C7 H7B 110.4
C6 C7 H7B 110.4
H7A C7 H7B 108.6
O3 C8 C13 126.28(19)
O3 C8 C9 114.90(18)
C13 C8 C9 118.8(2)
O4 C9 C10 119.8(3)
O4 C9 C8 118.0(3)
C10 C9 C8 120.3(2)
O4 C9 O4' 30.87(17)
C10 C9 O4' 128.9(2)
C8 C9 O4' 108.2(2)
C9 C10 C11 120.8(2)
C9 C10 H10A 119.6
C11 C10 H10A 119.6
C12 C11 C10 118.8(2)
C12 C11 C16 120.16(19)
C10 C11 C16 121.1(2)
C11 C12 C13 120.81(19)
C11 C12 H12A 119.6
C13 C12 H12A 119.6
C8 C13 C12 120.4(2)
C8 C13 H13A 119.8
C12 C13 H13A 119.8
C9 O4 C14 118.9(4)
O4 C14 C15 106.7(5)
O4 C14 H14A 110.4
C15 C14 H14A 110.4
O4 C14 H14B 110.4
C15 C14 H14B 110.4
H14A C14 H14B 108.6
C14 C15 H15A 109.5
C14 C15 H15B 109.5
H15A C15 H15B 109.5
C14 C15 H15C 109.5
H15A C15 H15C 109.5
H15B C15 H15C 109.5
C14' O4' C9 117.7(4)
O4' C14' C15' 110.4(5)
O4' C14' H14C 109.6
C15' C14' H14C 109.6
O4' C14' H14D 109.6
C15' C14' H14D 109.6
H14C C14' H14D 108.1
C14' C15' H15D 109.5
C14' C15' H15E 109.5
H15D C15' H15E 109.5
C14' C15' H15F 109.5
H15D C15' H15F 109.5
H15E C15' H15F 109.5
N2 C16 C11 121.0(2)
N2 C16 H16A 119.5
C11 C16 H16A 119.5
O5 C17 N3 123.2(2)
O5 C17 C18 119.9(2)
N3 C17 C18 116.92(18)
C19 C18 C22 116.7(2)
C19 C18 C17 117.40(19)
C22 C18 C17 125.7(2)
C20 C19 C18 120.1(2)
C20 C19 H19A 119.9
C18 C19 H19A 119.9
N4 C20 C19 123.9(2)
N4 C20 H20A 118.1
C19 C20 H20A 118.1
N4 C21 C22 124.1(2)
N4 C21 H21A 118.0
C22 C21 H21A 118.0
C21 C22 C18 119.3(2)
C21 C22 H22A 120.4
C18 C22 H22A 120.4

loop_
_geom_bond_atom_site_label_1
_geom_bond_atom_site_label_2
_geom_bond_distance
O1 N1 1.219(3)
O2 N1 1.225(3)
O3 C8 1.368(3)
O3 C7 1.427(3)
O5 C17 1.224(2)
N1 C3 1.468(3)
N2 C16 1.276(3)
N2 N3 1.387(2)
N3 C17 1.354(3)
N3 H3 0.8600
N4 C20 1.330(3)
N4 C21 1.344(3)
C1 C6 1.383(3)
C1 C2 1.388(3)
C1 H1A 0.9300
C2 C3 1.376(3)
C2 H2A 0.9300
C3 C4 1.372(3)
C4 C5 1.379(3)
C4 H4A 0.9300
C5 C6 1.388(3)
C5 H5A 0.9300
C6 C7 1.501(3)
C7 H7A 0.9700
C7 H7B 0.9700
C8 C13 1.377(3)
C8 C9 1.412(3)
C9 O4 1.355(4)
C9 C10 1.369(3)
C9 O4' 1.477(4)
C10 C11 1.397(3)
C10 H10A 0.9300
C11 C12 1.382(3)
C11 C16 1.466(3)
C12 C13 1.391(3)
C12 H12A 0.9300
C13 H13A 0.9300
O4 C14 1.421(6)
C14 C15 1.514(7)
C14 H14A 0.9700
C14 H14B 0.9700
C15 H15A 0.9600
C15 H15B 0.9600
C15 H15C 0.9600
O4' C14' 1.441(5)
C14' C15' 1.458(9)
C14' H14C 0.9700
C14' H14D 0.9700
C15' H15D 0.9600
C15' H15E 0.9600
C15' H15F 0.9600
C16 H16A 0.9300
C17 C18 1.508(3)
C18 C19 1.385(3)
C18 C22 1.387(3)
C19 C20 1.374(3)
C19 H19A 0.9300
C20 H20A 0.9300
C21 C22 1.379(3)
C21 H21A 0.9300
C22 H22A 0.9300

loop_
_geom_hbond_atom_site_label_D
_geom_hbond_atom_site_label_H
_geom_hbond_atom_site_label_A
_geom_hbond_site_symmetry_A
_geom_hbond_distance_DH
_geom_hbond_distance_HA
_geom_hbond_distance_DA
_geom_hbond_angle_DHA
_geom_hbond_publ_flag
N3 H3 N4 2_557 0.86 2.29 3.106(3) 158 yes
C4 H4A O2 3_676 0.93 2.52 3.336(3) 146 yes
C21 H21A O5 4_566 0.93 2.43 3.308(3) 158 yes

loop_
_geom_torsion_atom_site_label_1
_geom_torsion_atom_site_label_2
_geom_torsion_atom_site_label_3
_geom_torsion_atom_site_label_4
_geom_torsion
C16 N2 N3 C17 -172.16(19)
C6 C1 C2 C3 0.1(4)
C1 C2 C3 C4 -2.3(4)
C1 C2 C3 N1 174.6(2)
O1 N1 C3 C4 -171.1(2)
O2 N1 C3 C4 9.6(3)
O1 N1 C3 C2 11.9(3)
O2 N1 C3 C2 -167.3(2)
C2 C3 C4 C5 2.0(4)
N1 C3 C4 C5 -174.8(2)
C3 C4 C5 C6 0.4(4)
C2 C1 C6 C5 2.2(4)
C2 C1 C6 C7 -174.7(2)
C4 C5 C6 C1 -2.4(3)
C4 C5 C6 C7 174.4(2)
C8 O3 C7 C6 -163.50(19)
C1 C6 C7 O3 127.4(2)
C5 C6 C7 O3 -49.3(3)
C7 O3 C8 C13 -10.7(3)
C7 O3 C8 C9 169.0(2)
O3 C8 C9 O4 17.6(4)
C13 C8 C9 O4 -162.6(3)
O3 C8 C9 C10 -177.9(2)
C13 C8 C9 C10 1.9(4)
O3 C8 C9 O4' -14.3(3)
C13 C8 C9 O4' 165.4(3)
O4 C9 C10 C11 164.1(3)
C8 C9 C10 C11 -0.1(4)
O4' C9 C10 C11 -159.9(3)
C9 C10 C11 C12 -1.5(3)
C9 C10 C11 C16 178.7(2)
C10 C11 C12 C13 1.4(3)
C16 C11 C12 C13 -178.8(2)
O3 C8 C13 C12 177.7(2)
C9 C8 C13 C12 -2.0(4)
C11 C12 C13 C8 0.4(4)
C10 C9 O4 C14 9.6(5)
C8 C9 O4 C14 174.2(4)
O4' C9 O4 C14 -107.3(8)
C9 O4 C14 C15 170.6(5)
O4 C9 O4' C14' 68.3(6)
C10 C9 O4' C14' -15.5(6)
C8 C9 O4' C14' -177.3(4)
C9 O4' C14' C15' -80.4(6)
N3 N2 C16 C11 179.93(17)
C12 C11 C16 N2 -175.0(2)
C10 C11 C16 N2 4.8(3)
N2 N3 C17 O5 -0.2(3)
N2 N3 C17 C18 177.84(17)
O5 C17 C18 C19 -13.0(3)
N3 C17 C18 C19 168.8(2)
O5 C17 C18 C22 161.9(2)
N3 C17 C18 C22 -16.2(3)
C22 C18 C19 C20 0.4(3)
C17 C18 C19 C20 175.8(2)
C21 N4 C20 C19 0.9(3)
C18 C19 C20 N4 -1.0(4)
C20 N4 C21 C22 -0.2(4)
N4 C21 C22 C18 -0.3(4)
C19 C18 C22 C21 0.2(3)
C17 C18 C22 C21 -174.8(2)
